data_7231629
loop_
_publ_author_name
'He, Danfeng'
'Liu, Shumei'
'Zhou, Fujiang'
'Zhao, Xianjun'
'Liu, Yiwei'
'Luo, Fang'
'Liu, Shuxia'

_publ_section_title
;
 Recognition of trace organic pollutant and toxic metal ions via a
 tailored fluorescent metal--organic coordination polymer in water
 environment
;
_journal_issue 60
_journal_name_full 'RSC Advances'
_journal_page_first 34712
_journal_paper_doi 10.1039/C8RA05502E
_journal_volume 8
_journal_year 2018
_chemical_formula_moiety 'C42 H24 N5 O6 Sr'
_chemical_formula_sum 'C42 H24 N5 O6 Sr'
_chemical_formula_weight 782.28
_chemical_name_systematic
; 
 ? 
;
_space_group_IT_number 2
_symmetry_cell_setting triclinic
_symmetry_space_group_name_Hall '-P 1'
_symmetry_space_group_name_H-M 'P -1'
_atom_sites_solution_hydrogens geom
_atom_sites_solution_primary direct
_atom_sites_solution_secondary difmap
_audit_creation_method SHELXL-97
_audit_update_record
;
2015-10-15 deposited with the CCDC.
2018-10-09 downloaded from the CCDC.
;
_cell_angle_alpha 64.143(2)
_cell_angle_beta 83.737(2)
_cell_angle_gamma 67.919(2)
_cell_formula_units_Z 2
_cell_length_a 11.6980(13)
_cell_length_b 13.2000(15)
_cell_length_c 13.5640(15)
_cell_measurement_temperature 293(2)
_cell_volume 1742.8(3)
_computing_cell_refinement 'Bruker SMART'
_computing_data_collection 'Bruker SMART'
_computing_data_reduction 'Bruker SAINT'
_computing_molecular_graphics 'Bruker SHELXTL'
_computing_publication_material 'Bruker SHELXTL'
_computing_structure_refinement 'SHELXL-97 (Sheldrick, 1997)'
_computing_structure_solution 'SHELXS-97 (Sheldrick, 1990)'
_diffrn_ambient_temperature 293(2)
_diffrn_measured_fraction_theta_full 0.992
_diffrn_measured_fraction_theta_max 0.992
_diffrn_measurement_device_type 'CCD area detector'
_diffrn_measurement_method 'phi and omega scans'
_diffrn_radiation_monochromator graphite
_diffrn_radiation_source 'fine-focus sealed tube'
_diffrn_radiation_type MoK\a
_diffrn_radiation_wavelength 0.71069
_diffrn_reflns_av_R_equivalents 0.0267
_diffrn_reflns_av_sigmaI/netI 0.0574
_diffrn_reflns_limit_h_max 13
_diffrn_reflns_limit_h_min -13
_diffrn_reflns_limit_k_max 15
_diffrn_reflns_limit_k_min -15
_diffrn_reflns_limit_l_max 14
_diffrn_reflns_limit_l_min -16
_diffrn_reflns_number 9226
_diffrn_reflns_theta_full 25.00
_diffrn_reflns_theta_max 25.00
_diffrn_reflns_theta_min 1.84
_exptl_absorpt_coefficient_mu 1.606
_exptl_absorpt_correction_T_max 0.908
_exptl_absorpt_correction_T_min 0.764
_exptl_absorpt_correction_type multi-scan
_exptl_absorpt_process_details SADABS
_exptl_crystal_colour colorless
_exptl_crystal_density_diffrn 1.491
_exptl_crystal_density_method 'not measured'
_exptl_crystal_description block
_exptl_crystal_F_000 794
_exptl_crystal_size_max 0.18
_exptl_crystal_size_mid 0.14
_exptl_crystal_size_min 0.06
_refine_diff_density_max 1.777
_refine_diff_density_min -0.761
_refine_diff_density_rms 0.173
_refine_ls_extinction_coef 0.092(7)
_refine_ls_extinction_expression Fc^*^=kFc[1+0.001xFc^2^\l^3^/sin(2\q)]^-1/4^
_refine_ls_extinction_method SHELXL
_refine_ls_goodness_of_fit_ref 1.105
_refine_ls_hydrogen_treatment mixed
_refine_ls_matrix_type full
_refine_ls_number_parameters 488
_refine_ls_number_reflns 6093
_refine_ls_number_restraints 6
_refine_ls_restrained_S_all 1.106
_refine_ls_R_factor_all 0.0809
_refine_ls_R_factor_gt 0.0658
_refine_ls_shift/su_max 0.001
_refine_ls_shift/su_mean 0.000
_refine_ls_structure_factor_coef Fsqd
_refine_ls_weighting_details 'calc w=1/[\s^2^(Fo^2^)+(0.1220P)^2^+7.6105P] where P=(Fo^2^+2Fc^2^)/3'
_refine_ls_weighting_scheme calc
_refine_ls_wR_factor_gt 0.2007
_refine_ls_wR_factor_ref 0.2164
_reflns_number_gt 5112
_reflns_number_total 6093
_reflns_threshold_expression >2sigma(I)
_cod_data_source_file c8ra05502e2.cif
_cod_data_source_block shelx
_cod_depositor_comments
;
The following automatic conversions were performed:

'_symmetry_cell_setting' value 'Triclinic' changed to 'triclinic'
according to
/home/data/users/saulius/crontab/automatic-downloads/rss-feeds/RSC/lib/dictionaries/cif_core.dic
dictionary named 'cif_core.dic' version 2.4.2 from 2011-04-26.

'_exptl_absorpt_correction_type' value 'Multi-scan' changed to
'multi-scan' according to
/home/data/users/saulius/crontab/automatic-downloads/rss-feeds/RSC/lib/dictionaries/cif_core.dic
dictionary named 'cif_core.dic' version 2.4.2 from 2011-04-26.

Automatic conversion script
Id: cif_fix_values 4973 2017-02-22 13:04:09Z antanas 
;
_cod_database_code 7231629

loop_
_symmetry_equiv_pos_as_xyz
'x, y, z'
'-x, -y, -z'

loop_
_atom_site_label
_atom_site_type_symbol
_atom_site_fract_x
_atom_site_fract_y
_atom_site_fract_z
_atom_site_U_iso_or_equiv
_atom_site_adp_type
_atom_site_occupancy
_atom_site_symmetry_multiplicity
_atom_site_calc_flag
_atom_site_refinement_flags
Sr1 Sr 0.58205(5) 0.11334(4) 0.49332(4) 0.0158(3) Uani 1 1 d .
O1 O 0.4207(9) -0.0201(8) 0.3007(6) 0.086(3) Uani 1 1 d .
O2 O 0.4968(7) 0.0647(6) 0.3699(6) 0.0669(18) Uani 1 1 d .
O3 O 0.4477(8) 0.6961(6) -0.3247(6) 0.075(2) Uani 1 1 d .
O4 O 0.2803(8) 0.8496(7) -0.3353(6) 0.082(2) Uani 1 1 d .
O5 O 0.7413(7) -0.0879(6) 0.5319(7) 0.0689(19) Uani 1 1 d .
O6 O 0.6427(7) -0.1887(7) 0.5044(7) 0.076(2) Uani 1 1 d .
C1 C 0.4682(10) 0.0549(9) 0.2878(8) 0.056(2) Uani 1 1 d .
C2 C 0.4884(10) 0.1345(9) 0.1738(8) 0.058(2) Uani 1 1 d .
C3 C 0.5610(11) 0.0873(10) 0.1047(9) 0.067(3) Uani 1 1 d .
C4 C 0.6257(14) -0.0405(11) 0.1339(10) 0.091(4) Uani 1 1 d .
H4 H 0.6194 -0.0969 0.2036 0.109 Uiso 1 1 calc R
C5 C 0.6943(15) -0.0789(14) 0.0625(13) 0.107(5) Uani 1 1 d U
H5 H 0.7358 -0.1615 0.0838 0.129 Uiso 1 1 calc R
C6 C 0.7053(18) 0.0076(14) -0.0496(14) 0.124(6) Uani 1 1 d .
H6 H 0.7555 -0.0190 -0.0982 0.149 Uiso 1 1 calc R
C7 C 0.6411(15) 0.1249(12) -0.0789(11) 0.101(5) Uani 1 1 d .
H7 H 0.6421 0.1797 -0.1509 0.121 Uiso 1 1 calc R
C8 C 0.5710(11) 0.1692(10) -0.0042(9) 0.073(3) Uani 1 1 d .
C9 C 0.4412(10) 0.3329(10) 0.0277(8) 0.062(2) Uani 1 1 d .
C10 C 0.4314(10) 0.2574(9) 0.1361(8) 0.062(2) Uani 1 1 d .
H10 H 0.3861 0.2903 0.1828 0.074 Uiso 1 1 calc R
C11 C 0.3545(9) 0.7414(8) -0.2814(8) 0.056(2) Uani 1 1 d .
C12 C 0.3283(10) 0.6664(9) -0.1659(8) 0.059(2) Uani 1 1 d .
C13 C 0.2374(11) 0.7142(10) -0.1017(9) 0.064(3) Uani 1 1 d .
C14 C 0.1649(13) 0.8365(11) -0.1308(10) 0.080(3) Uani 1 1 d .
H14 H 0.1773 0.8948 -0.1964 0.096 Uiso 1 1 calc R
C15 C 0.0787(15) 0.8721(13) -0.0673(12) 0.104(5) Uani 1 1 d .
H15 H 0.0312 0.9539 -0.0901 0.125 Uiso 1 1 calc R
C16 C 0.0592(14) 0.7853(13) 0.0354(12) 0.100(5) Uani 1 1 d .
H16 H -0.0032 0.8100 0.0779 0.120 Uiso 1 1 calc R
C17 C 0.1311(12) 0.6681(11) 0.0703(10) 0.079(3) Uani 1 1 d .
H17 H 0.1215 0.6120 0.1389 0.094 Uiso 1 1 calc R
C18 C 0.2215(11) 0.6295(10) 0.0031(9) 0.066(3) Uani 1 1 d .
C19 C 0.3732(10) 0.4665(9) -0.0167(8) 0.060(2) Uani 1 1 d .
C20 C 0.3947(11) 0.5447(9) -0.1221(8) 0.064(3) Uani 1 1 d .
H20 H 0.4550 0.5127 -0.1622 0.076 Uiso 1 1 calc R
C21 C 0.7361(9) -0.1813(9) 0.5342(9) 0.057(2) Uani 1 1 d .
C22 C 0.8488(9) -0.2960(9) 0.5669(8) 0.057(2) Uani 1 1 d .
C23 C 0.9228(10) -0.3457(9) 0.6684(9) 0.064(3) Uani 1 1 d .
C24 C 0.9013(12) -0.2936(11) 0.7440(10) 0.077(3) Uani 1 1 d .
H24 H 0.8362 -0.2202 0.7282 0.092 Uiso 1 1 calc R
C25 C 0.9716(13) -0.3466(12) 0.8365(11) 0.090(4) Uani 1 1 d .
H25 H 0.9545 -0.3109 0.8850 0.108 Uiso 1 1 calc R
C26 C 1.0706(13) -0.4554(13) 0.8609(12) 0.094(4) Uani 1 1 d .
H26 H 1.1212 -0.4904 0.9243 0.113 Uiso 1 1 calc R
C27 C 1.0943(12) -0.5114(11) 0.7933(10) 0.081(3) Uani 1 1 d .
H27 H 1.1581 -0.5863 0.8131 0.097 Uiso 1 1 calc R
C28 C 1.0239(10) -0.4573(10) 0.6943(9) 0.065(3) Uani 1 1 d .
C29 C 0.9841(9) -0.4672(9) 0.5331(8) 0.059(2) Uani 1 1 d .
C30 C 0.8817(9) -0.3571(9) 0.5023(9) 0.062(3) Uani 1 1 d .
H30 H 0.8357 -0.3254 0.4368 0.075 Uiso 1 1 calc R
C31 C 0.8843(10) 0.0555(13) 0.5785(11) 0.084(4) Uani 1 1 d .
H31 H 0.8988 -0.0038 0.5542 0.101 Uiso 1 1 calc R
C32 C 0.9842(13) 0.0626(15) 0.6165(13) 0.100(4) Uani 1 1 d .
H32 H 1.0631 0.0067 0.6203 0.121 Uiso 1 1 calc R
C33 C 0.9672(14) 0.1523(16) 0.6491(11) 0.099(5) Uani 1 1 d .
H33 H 1.0344 0.1587 0.6735 0.119 Uiso 1 1 calc R
C34 C 0.8462(13) 0.2343(12) 0.6447(9) 0.077(3) Uani 1 1 d .
C35 C 0.8228(16) 0.3264(14) 0.6783(11) 0.096(4) Uani 1 1 d .
H35 H 0.8879 0.3369 0.7013 0.115 Uiso 1 1 calc R
C36 C 0.6992(17) 0.4036(13) 0.6769(11) 0.099(5) Uani 1 1 d .
H36 H 0.6825 0.4660 0.6976 0.119 Uiso 1 1 calc R
C37 C 0.6005(13) 0.3840(10) 0.6431(9) 0.071(3) Uani 1 1 d .
C38 C 0.4796(15) 0.4560(11) 0.6468(10) 0.088(4) Uani 1 1 d .
H38 H 0.4623 0.5149 0.6723 0.105 Uiso 1 1 calc R
C39 C 0.3841(14) 0.4377(10) 0.6112(11) 0.087(4) Uani 1 1 d .
H39 H 0.3017 0.4824 0.6143 0.104 Uiso 1 1 calc R
C40 C 0.4159(11) 0.3512(10) 0.5710(10) 0.074(3) Uani 1 1 d .
H40 H 0.3520 0.3426 0.5440 0.089 Uiso 1 1 calc R
C41 C 0.6240(11) 0.2960(10) 0.6065(8) 0.065(3) Uani 1 1 d .
C42 C 0.7484(11) 0.2175(10) 0.6067(8) 0.065(3) Uani 1 1 d .
N1 N 0.5094(10) 0.2919(8) -0.0409(7) 0.077(3) Uani 1 1 d .
H1 H 0.5151 0.3409 -0.1069 0.092 Uiso 1 1 calc R
N2 N 0.2905(9) 0.5054(8) 0.0450(7) 0.068(2) Uani 1 1 d .
N3 N 1.0536(8) -0.5168(8) 0.6258(8) 0.072(2) Uani 1 1 d .
N4 N 0.7683(9) 0.1292(9) 0.5747(7) 0.069(2) Uani 1 1 d .
N5 N 0.5309(8) 0.2793(8) 0.5681(7) 0.064(2) Uani 1 1 d .

loop_
_atom_site_aniso_label
_atom_site_aniso_U_11
_atom_site_aniso_U_22
_atom_site_aniso_U_33
_atom_site_aniso_U_23
_atom_site_aniso_U_13
_atom_site_aniso_U_12
Sr1 0.0214(4) 0.0103(3) 0.0131(3) -0.0035(2) 0.00150(19) -0.0051(2)
O1 0.132(7) 0.088(6) 0.058(5) -0.026(4) 0.011(5) -0.067(6)
O2 0.087(5) 0.062(4) 0.054(4) -0.023(3) 0.004(4) -0.033(4)
O3 0.093(6) 0.055(4) 0.059(4) -0.017(4) 0.019(4) -0.020(4)
O4 0.085(5) 0.066(5) 0.061(5) -0.006(4) 0.014(4) -0.022(4)
O5 0.067(4) 0.052(4) 0.090(5) -0.035(4) 0.006(4) -0.019(3)
O6 0.061(4) 0.071(5) 0.102(6) -0.050(5) 0.002(4) -0.014(4)
C1 0.077(6) 0.054(5) 0.048(5) -0.025(4) -0.004(5) -0.030(5)
C2 0.073(6) 0.055(6) 0.045(5) -0.017(4) 0.006(4) -0.027(5)
C3 0.083(7) 0.058(6) 0.055(6) -0.019(5) 0.009(5) -0.029(6)
C4 0.126(11) 0.062(7) 0.063(7) -0.017(6) 0.023(7) -0.030(7)
C5 0.118(8) 0.087(7) 0.100(8) -0.047(6) 0.032(7) -0.020(6)
C6 0.164(16) 0.077(9) 0.106(12) -0.045(9) 0.048(11) -0.022(10)
C7 0.130(12) 0.072(8) 0.073(9) -0.023(7) 0.032(8) -0.025(8)
C8 0.089(8) 0.055(6) 0.064(7) -0.017(5) 0.018(6) -0.029(6)
C9 0.074(7) 0.063(6) 0.050(6) -0.023(5) 0.011(5) -0.031(5)
C10 0.078(7) 0.055(6) 0.050(6) -0.019(5) 0.005(5) -0.026(5)
C11 0.061(6) 0.043(5) 0.051(5) -0.015(4) 0.006(4) -0.014(4)
C12 0.078(7) 0.052(5) 0.050(5) -0.020(5) 0.001(5) -0.028(5)
C13 0.077(7) 0.057(6) 0.053(6) -0.020(5) 0.003(5) -0.025(5)
C14 0.109(10) 0.062(7) 0.055(6) -0.022(5) 0.016(6) -0.024(7)
C15 0.122(12) 0.074(8) 0.092(10) -0.036(8) 0.017(9) -0.014(8)
C16 0.115(11) 0.084(9) 0.080(9) -0.038(8) 0.025(8) -0.015(8)
C17 0.097(9) 0.064(7) 0.064(7) -0.023(6) 0.013(6) -0.025(7)
C18 0.079(7) 0.059(6) 0.057(6) -0.020(5) 0.009(5) -0.031(5)
C19 0.074(7) 0.056(6) 0.051(6) -0.021(5) 0.006(5) -0.028(5)
C20 0.080(7) 0.060(6) 0.053(6) -0.023(5) 0.008(5) -0.030(5)
C21 0.047(5) 0.052(5) 0.076(7) -0.030(5) 0.002(5) -0.019(4)
C22 0.054(5) 0.050(5) 0.063(6) -0.025(5) 0.005(4) -0.015(4)
C23 0.060(6) 0.054(6) 0.080(7) -0.032(5) 0.009(5) -0.019(5)
C24 0.083(8) 0.078(8) 0.079(8) -0.043(7) 0.004(6) -0.027(6)
C25 0.099(9) 0.088(9) 0.078(8) -0.044(7) -0.023(7) -0.009(7)
C26 0.094(9) 0.097(10) 0.084(9) -0.044(8) -0.016(7) -0.016(8)
C27 0.079(8) 0.070(7) 0.076(8) -0.028(6) -0.015(6) -0.009(6)
C28 0.063(6) 0.058(6) 0.074(7) -0.030(5) -0.003(5) -0.016(5)
C29 0.051(5) 0.059(6) 0.061(6) -0.022(5) -0.009(4) -0.015(5)
C30 0.059(6) 0.054(6) 0.074(7) -0.032(5) -0.003(5) -0.013(5)
C31 0.052(6) 0.111(10) 0.094(9) -0.058(8) -0.002(6) -0.016(6)
C32 0.079(9) 0.124(12) 0.118(12) -0.065(11) 0.016(8) -0.043(9)
C33 0.087(10) 0.146(14) 0.084(9) -0.044(9) 0.005(7) -0.070(10)
C34 0.097(9) 0.086(8) 0.058(7) -0.025(6) 0.003(6) -0.049(7)
C35 0.132(13) 0.106(11) 0.073(8) -0.032(8) 0.001(8) -0.075(10)
C36 0.156(15) 0.088(9) 0.079(9) -0.043(8) 0.006(9) -0.064(10)
C37 0.106(9) 0.056(6) 0.059(6) -0.026(5) 0.007(6) -0.035(6)
C38 0.138(13) 0.066(7) 0.064(7) -0.032(6) 0.007(7) -0.038(8)
C39 0.115(11) 0.052(6) 0.084(9) -0.031(6) 0.011(7) -0.019(7)
C40 0.078(8) 0.058(6) 0.088(8) -0.038(6) 0.011(6) -0.022(6)
C41 0.090(8) 0.065(6) 0.048(6) -0.021(5) 0.010(5) -0.042(6)
C42 0.081(7) 0.065(6) 0.050(6) -0.019(5) 0.005(5) -0.034(6)
N1 0.103(8) 0.060(5) 0.052(5) -0.012(4) 0.012(5) -0.030(5)
N2 0.078(6) 0.067(6) 0.057(5) -0.023(4) 0.008(4) -0.031(5)
N3 0.063(5) 0.056(5) 0.084(7) -0.030(5) 0.002(5) -0.008(4)
N4 0.072(6) 0.075(6) 0.064(5) -0.032(5) 0.002(4) -0.028(5)
N5 0.072(6) 0.059(5) 0.061(5) -0.026(4) 0.014(4) -0.026(4)

loop_
_atom_type_symbol
_atom_type_description
_atom_type_scat_dispersion_real
_atom_type_scat_dispersion_imag
_atom_type_scat_source
C C 0.0033 0.0016 'International Tables Vol C Tables 4.2.6.8 and 6.1.1.4'
H H 0.0000 0.0000 'International Tables Vol C Tables 4.2.6.8 and 6.1.1.4'
N N 0.0061 0.0033 'International Tables Vol C Tables 4.2.6.8 and 6.1.1.4'
O O 0.0106 0.0060 'International Tables Vol C Tables 4.2.6.8 and 6.1.1.4'
Sr Sr -1.5307 3.2498 'International Tables Vol C Tables 4.2.6.8 and 6.1.1.4'

loop_
_geom_angle_atom_site_label_1
_geom_angle_atom_site_label_2
_geom_angle_atom_site_label_3
_geom_angle
_geom_angle_site_symmetry_1
_geom_angle_site_symmetry_3
O6 Sr1 O2 71.1(3) 2_656 .
O6 Sr1 O5 133.7(3) 2_656 .
O2 Sr1 O5 81.3(2) . .
O6 Sr1 O3 85.9(3) 2_656 2_665
O2 Sr1 O3 82.2(3) . 2_665
O5 Sr1 O3 126.9(3) . 2_665
O6 Sr1 O1 84.9(3) 2_656 2_656
O2 Sr1 O1 125.4(2) . 2_656
O5 Sr1 O1 81.8(3) . 2_656
O3 Sr1 O1 145.4(3) 2_665 2_656
O6 Sr1 O4 130.6(3) 2_656 2_665
O2 Sr1 O4 78.1(3) . 2_665
O5 Sr1 O4 75.4(3) . 2_665
O3 Sr1 O4 51.8(2) 2_665 2_665
O1 Sr1 O4 144.3(3) 2_656 2_665
O6 Sr1 N5 75.9(3) 2_656 .
O2 Sr1 N5 141.5(3) . .
O5 Sr1 N5 137.0(3) . .
O3 Sr1 N5 76.1(3) 2_665 .
O1 Sr1 N5 69.4(3) 2_656 .
O4 Sr1 N5 110.7(3) 2_665 .
O6 Sr1 N4 136.5(3) 2_656 .
O2 Sr1 N4 151.8(3) . .
O5 Sr1 N4 79.7(3) . .
O3 Sr1 N4 92.7(3) 2_665 .
O1 Sr1 N4 72.0(3) 2_656 .
O4 Sr1 N4 77.1(3) 2_665 .
N5 Sr1 N4 61.7(3) . .
O6 Sr1 O2 69.0(3) 2_656 2_656
O2 Sr1 O2 76.1(2) . 2_656
O5 Sr1 O2 68.7(2) . 2_656
O3 Sr1 O2 151.0(3) 2_665 2_656
O1 Sr1 O2 49.4(2) 2_656 2_656
O4 Sr1 O2 138.3(3) 2_665 2_656
N5 Sr1 O2 110.0(2) . 2_656
N4 Sr1 O2 115.4(3) . 2_656
O6 Sr1 C11 107.8(3) 2_656 2_665
O2 Sr1 C11 77.5(3) . 2_665
O5 Sr1 C11 101.3(3) . 2_665
O3 Sr1 C11 25.7(2) 2_665 2_665
O1 Sr1 C11 156.9(3) 2_656 2_665
O4 Sr1 C11 26.2(3) 2_665 2_665
N5 Sr1 C11 94.6(3) . 2_665
N4 Sr1 C11 85.9(3) . 2_665
O2 Sr1 C11 152.9(3) 2_656 2_665
O6 Sr1 C1 75.7(3) 2_656 2_656
O2 Sr1 C1 101.1(2) . 2_656
O5 Sr1 C1 74.2(3) . 2_656
O3 Sr1 C1 158.9(3) 2_665 2_656
O1 Sr1 C1 24.3(2) 2_656 2_656
O4 Sr1 C1 149.3(3) 2_665 2_656
N5 Sr1 C1 89.2(3) . 2_656
N4 Sr1 C1 93.6(3) . 2_656
O2 Sr1 C1 25.1(2) 2_656 2_656
C11 Sr1 C1 175.4(3) 2_665 2_656
O6 Sr1 Sr1 64.24(18) 2_656 2_656
O2 Sr1 Sr1 40.19(16) . 2_656
O5 Sr1 Sr1 70.59(17) . 2_656
O3 Sr1 Sr1 120.0(2) 2_665 2_656
O1 Sr1 Sr1 85.25(18) 2_656 2_656
O4 Sr1 Sr1 111.8(2) 2_665 2_656
N5 Sr1 Sr1 134.38(19) . 2_656
N4 Sr1 Sr1 144.9(2) . 2_656
O2 Sr1 Sr1 35.88(15) 2_656 2_656
C11 Sr1 Sr1 117.5(2) 2_665 2_656
C1 Sr1 Sr1 60.92(17) 2_656 2_656
C1 O1 Sr1 99.6(6) . 2_656
C1 O2 Sr1 165.0(7) . .
C1 O2 Sr1 90.6(6) . 2_656
Sr1 O2 Sr1 103.9(2) . 2_656
C11 O3 Sr1 95.0(6) . 2_665
C11 O4 Sr1 92.8(6) . 2_665
C21 O5 Sr1 132.2(6) . .
C21 O6 Sr1 141.2(7) . 2_656
O1 C1 O2 120.4(9) . .
O1 C1 C2 118.9(8) . .
O2 C1 C2 120.7(8) . .
O1 C1 Sr1 56.0(5) . 2_656
O2 C1 Sr1 64.4(5) . 2_656
C2 C1 Sr1 175.0(6) . 2_656
C10 C2 C3 119.2(9) . .
C10 C2 C1 118.9(9) . .
C3 C2 C1 121.9(9) . .
C2 C3 C8 118.3(10) . .
C2 C3 C4 124.8(10) . .
C8 C3 C4 116.8(10) . .
C5 C4 C3 121.2(12) . .
C4 C5 C6 121.1(14) . .
C7 C6 C5 117.9(14) . .
C6 C7 C8 122.4(13) . .
N1 C8 C7 118.4(10) . .
N1 C8 C3 121.2(10) . .
C7 C8 C3 120.3(11) . .
N1 C9 C10 122.8(10) . .
N1 C9 C19 116.6(9) . .
C10 C9 C19 120.6(10) . .
C2 C10 C9 119.9(10) . .
O3 C11 O4 120.0(9) . .
O3 C11 C12 120.0(9) . .
O4 C11 C12 120.0(9) . .
O3 C11 Sr1 59.3(5) . 2_665
O4 C11 Sr1 61.0(5) . 2_665
C12 C11 Sr1 175.6(7) . 2_665
C20 C12 C13 118.6(10) . .
C20 C12 C11 116.9(9) . .
C13 C12 C11 124.5(9) . .
C14 C13 C18 116.6(10) . .
C14 C13 C12 126.6(10) . .
C18 C13 C12 116.8(10) . .
C15 C14 C13 122.3(12) . .
C14 C15 C16 120.4(13) . .
C17 C16 C15 119.8(13) . .
C16 C17 C18 120.1(12) . .
N2 C18 C17 116.3(10) . .
N2 C18 C13 123.1(10) . .
C17 C18 C13 120.6(10) . .
N2 C19 C20 122.8(10) . .
N2 C19 C9 116.5(9) . .
C20 C19 C9 120.6(9) . .
C12 C20 C19 121.1(10) . .
O5 C21 O6 125.1(9) . .
O5 C21 C22 121.1(8) . .
O6 C21 C22 113.7(8) . .
C30 C22 C23 118.7(9) . .
C30 C22 C21 120.1(9) . .
C23 C22 C21 121.1(9) . .
C24 C23 C28 117.6(11) . .
C24 C23 C22 125.7(10) . .
C28 C23 C22 116.7(9) . .
C25 C24 C23 122.0(12) . .
C24 C25 C26 120.0(12) . .
C27 C26 C25 121.0(12) . .
C26 C27 C28 120.6(12) . .
C27 C28 N3 118.7(10) . .
C27 C28 C23 118.8(10) . .
N3 C28 C23 122.4(10) . .
N3 C29 C30 122.0(9) . .
N3 C29 C29 116.9(11) . 2_746
C30 C29 C29 121.1(11) . 2_746
C22 C30 C29 121.3(10) . .
N4 C31 C32 123.4(13) . .
C31 C32 C33 120.0(14) . .
C32 C33 C34 118.8(12) . .
C35 C34 C33 121.5(13) . .
C35 C34 C42 121.6(13) . .
C33 C34 C42 116.9(12) . .
C34 C35 C36 119.5(13) . .
C35 C36 C37 119.1(12) . .
C41 C37 C38 119.9(12) . .
C41 C37 C36 121.2(13) . .
C38 C37 C36 118.9(12) . .
C37 C38 C39 118.2(11) . .
C40 C39 C38 118.1(13) . .
N5 C40 C39 125.1(12) . .
N5 C41 C37 122.4(11) . .
N5 C41 C42 117.1(9) . .
C37 C41 C42 120.5(11) . .
N4 C42 C34 122.8(11) . .
N4 C42 C41 119.2(10) . .
C34 C42 C41 118.0(10) . .
C9 N1 C8 118.5(9) . .
C19 N2 C18 117.7(9) . .
C29 N3 C28 118.8(9) . .
C31 N4 C42 118.0(10) . .
C31 N4 Sr1 121.2(8) . .
C42 N4 Sr1 120.6(7) . .
C40 N5 C41 116.1(9) . .
C40 N5 Sr1 122.8(7) . .
C41 N5 Sr1 121.1(7) . .

loop_
_geom_bond_atom_site_label_1
_geom_bond_atom_site_label_2
_geom_bond_distance
_geom_bond_site_symmetry_2
Sr1 O6 2.438(7) 2_656
Sr1 O2 2.448(7) .
Sr1 O5 2.466(7) .
Sr1 O3 2.485(7) 2_665
Sr1 O1 2.516(8) 2_656
Sr1 O4 2.520(8) 2_665
Sr1 N5 2.647(8) .
Sr1 N4 2.660(9) .
Sr1 O2 2.696(7) 2_656
Sr1 C11 2.879(10) 2_665
Sr1 C1 2.990(10) 2_656
Sr1 Sr1 4.0547(10) 2_656
O1 C1 1.250(12) .
O1 Sr1 2.516(8) 2_656
O2 C1 1.268(11) .
O2 Sr1 2.696(7) 2_656
O3 C11 1.251(12) .
O3 Sr1 2.485(7) 2_665
O4 C11 1.274(12) .
O4 Sr1 2.520(8) 2_665
O5 C21 1.244(11) .
O6 C21 1.256(11) .
O6 Sr1 2.438(7) 2_656
C1 C2 1.496(14) .
C1 Sr1 2.990(10) 2_656
C2 C10 1.369(14) .
C2 C3 1.388(14) .
C3 C8 1.424(15) .
C3 C4 1.448(16) .
C4 C5 1.339(18) .
C5 C6 1.48(2) .
C6 C7 1.331(19) .
C7 C8 1.421(17) .
C8 N1 1.374(14) .
C9 N1 1.323(13) .
C9 C10 1.393(14) .
C9 C19 1.492(15) .
C11 C12 1.517(14) .
C11 Sr1 2.879(10) 2_665
C12 C20 1.366(14) .
C12 C13 1.435(15) .
C13 C14 1.404(15) .
C13 C18 1.421(15) .
C14 C15 1.336(18) .
C15 C16 1.43(2) .
C16 C17 1.339(17) .
C17 C18 1.413(16) .
C18 N2 1.398(14) .
C19 N2 1.313(13) .
C19 C20 1.415(14) .
C21 C22 1.506(13) .
C22 C30 1.370(13) .
C22 C23 1.456(15) .
C23 C24 1.420(15) .
C23 C28 1.422(14) .
C24 C25 1.330(16) .
C25 C26 1.390(18) .
C26 C27 1.357(17) .
C27 C28 1.398(15) .
C28 N3 1.401(14) .
C29 N3 1.332(13) .
C29 C30 1.412(14) .
C29 C29 1.43(2) 2_746
C31 N4 1.330(14) .
C31 C32 1.376(18) .
C32 C33 1.38(2) .
C33 C34 1.411(19) .
C34 C35 1.402(18) .
C34 C42 1.429(16) .
C35 C36 1.42(2) .
C36 C37 1.433(19) .
C37 C41 1.382(14) .
C37 C38 1.386(18) .
C38 C39 1.401(19) .
C39 C40 1.385(15) .
C40 N5 1.332(14) .
C41 N5 1.382(13) .
C41 C42 1.434(16) .
C42 N4 1.348(13) .
